data_4336797
loop_
_publ_author_name
'Bin Zhang'
'Ting Xiao'
'Chunmei Liu'
'Qian Li'
'Yanyan Zhu'
'Mingsheng Tang'
'Chenxia Du'
'Maoping Song'

_publ_section_title
;
 Systematic Study of the Luminescent Europium-Based Nonanuclear Clusters
 with Modified 2-Hydroxybenzophenone Ligands
;
_journal_name_full 'Inorganic Chemistry'
_journal_page_first 13332
_journal_page_last 13340
_journal_paper_doi 10.1021/ic401191e
_journal_volume 52
_journal_year 2013
_chemical_absolute_configuration ad
_chemical_formula_moiety 'C240 H208 Eu9 O58'
_chemical_formula_sum 'C240 H208 Eu9 O58'
_chemical_formula_weight 5387.70
_chemical_name_systematic
;
 ? 
;
_space_group_crystal_system tetragonal
_space_group_IT_number 97
_space_group_name_Hall 'I 4 2'
_space_group_name_H-M_alt 'I 4 2 2'
_symmetry_space_group_name_Hall 'I 4 2'
_symmetry_space_group_name_H-M 'I 4 2 2'
_atom_sites_solution_hydrogens geom
_atom_sites_solution_primary direct
_atom_sites_solution_secondary difmap
_audit_creation_date 2012-11-29
_audit_creation_method
;
  Olex2 1.1
  (compiled 2011.11.01 svn.r2039, GUI svn.r3906)
;
_cell_angle_alpha 90.00
_cell_angle_beta 90.00
_cell_angle_gamma 90.00
_cell_formula_units_Z 2
_cell_length_a 19.265(3)
_cell_length_b 19.265(3)
_cell_length_c 31.373(6)
_cell_measurement_temperature 291(2)
_cell_volume 11644(3)
_computing_molecular_graphics
;
O. V. Dolomanov, L. J. Bourhis, R. J. Gildea, J. A. K. Howard and H. Puschmann,
OLEX2: a complete structure solution, refinement and analysis program.
J. Appl. Cryst. (2009). 42, 339-341.
;
_computing_publication_material
;
O. V. Dolomanov, L. J. Bourhis, R. J. Gildea, J. A. K. Howard and H. Puschmann,
OLEX2: a complete structure solution, refinement and analysis program.
J. Appl. Cryst. (2009). 42, 339-341.
;
_computing_structure_refinement
;
XL, G.M. Sheldrick, Acta Cryst.
(2008). A64, 112-122
;
_computing_structure_solution
;
XS, G.M. Sheldrick, Acta Cryst.
(2008). A64, 112-122
;
_diffrn_ambient_temperature 291.15
_diffrn_measured_fraction_theta_full 0.996
_diffrn_measured_fraction_theta_max 0.996
_diffrn_measurement_device_type 'Xcalibur, Eos, Gemini'
_diffrn_measurement_method '\w scans'
_diffrn_radiation_monochromator graphite
_diffrn_radiation_type MoK\a
_diffrn_radiation_wavelength 0.71073
_diffrn_reflns_av_R_equivalents 0.0569
_diffrn_reflns_av_unetI/netI 0.0783
_diffrn_reflns_limit_h_max 9
_diffrn_reflns_limit_h_min -23
_diffrn_reflns_limit_k_max 24
_diffrn_reflns_limit_k_min -13
_diffrn_reflns_limit_l_max 22
_diffrn_reflns_limit_l_min -39
_diffrn_reflns_number 13113
_diffrn_reflns_theta_full 26.37
_diffrn_reflns_theta_max 26.37
_diffrn_reflns_theta_min 2.99
_diffrn_source 'fine-focus sealed tube'
_exptl_absorpt_coefficient_mu 2.463
_exptl_absorpt_correction_T_max 0.6387
_exptl_absorpt_correction_T_min 0.6387
_exptl_absorpt_correction_type multi-scan
_exptl_absorpt_process_details
;
CrysAlisPro, Agilent Technologies,
Version 1.171.35.15 (release 03-08-2011 CrysAlis171 .NET)
(compiled Aug  3 2011,13:03:54)
empirical absorption correction using spherical harmonics,
 implemented in SCALE3 ABSPACK scaling algorithm.
;
_exptl_crystal_colour yellow
_exptl_crystal_density_diffrn 1.537
_exptl_crystal_description prismatic
_exptl_crystal_F_000 5358
_exptl_crystal_size_max 0.20
_exptl_crystal_size_mid 0.20
_exptl_crystal_size_min 0.20
_refine_diff_density_max 1.645
_refine_diff_density_min -0.753
_refine_diff_density_rms 0.111
_refine_ls_abs_structure_details 'Flack H D (1983), Acta Cryst. A39, 876-881'
_refine_ls_abs_structure_Flack 0.0(2)
_refine_ls_extinction_method none
_refine_ls_goodness_of_fit_ref 0.998
_refine_ls_hydrogen_treatment noref
_refine_ls_matrix_type full
_refine_ls_number_parameters 361
_refine_ls_number_reflns 5960
_refine_ls_number_restraints 30
_refine_ls_restrained_S_all 1.007
_refine_ls_R_factor_all 0.0643
_refine_ls_R_factor_gt 0.0441
_refine_ls_shift/su_max 0.001
_refine_ls_shift/su_mean 0.000
_refine_ls_structure_factor_coef Fsqd
_refine_ls_weighting_details 'calc w=1/[\s^2^(Fo^2^)+(0.0336P)^2^+0.0000P] where P=(Fo^2^+2Fc^2^)/3'
_refine_ls_weighting_scheme calc
_refine_ls_wR_factor_gt 0.0851
_refine_ls_wR_factor_ref 0.0933
_reflns_number_gt 4655
_reflns_number_total 5960
_reflns_threshold_expression >2sigma(I)
_cod_data_source_file ic401191e_si_004.cif
_cod_data_source_block i422
_cod_database_code 4336797

loop_
_space_group_symop_id
_space_group_symop_operation_xyz
1 'x, y, z'
2 '-x, -y, z'
3 '-y, x, z'
4 'y, -x, z'
5 '-x, y, -z'
6 'x, -y, -z'
7 'y, x, -z'
8 '-y, -x, -z'
9 'x+1/2, y+1/2, z+1/2'
10 '-x+1/2, -y+1/2, z+1/2'
11 '-y+1/2, x+1/2, z+1/2'
12 'y+1/2, -x+1/2, z+1/2'
13 '-x+1/2, y+1/2, -z+1/2'
14 'x+1/2, -y+1/2, -z+1/2'
15 'y+1/2, x+1/2, -z+1/2'
16 '-y+1/2, -x+1/2, -z+1/2'

loop_
_atom_site_label
_atom_site_type_symbol
_atom_site_fract_x
_atom_site_fract_y
_atom_site_fract_z
_atom_site_U_iso_or_equiv
_atom_site_adp_type
_atom_site_occupancy
_atom_site_symmetry_multiplicity
_atom_site_calc_flag
_atom_site_refinement_flags
_atom_site_disorder_assembly
_atom_site_disorder_group
Eu1 Eu 0.872669(18) -0.042571(18) 0.086896(12) 0.03561(10) Uani 1 1 d . . .
Eu2 Eu 1.0000 0.0000 0.0000 0.0329(2) Uani 1 8 d S . .
O8 O 0.9012(2) -0.0485(2) -0.04007(14) 0.0336(11) Uani 1 1 d . . .
O7 O 1.0000 0.0000 0.0949(2) 0.034(2) Uani 1 4 d S . .
O2 O 0.9422(3) -0.1124(3) 0.13488(13) 0.0398(12) Uani 1 1 d . . .
O4 O 0.7628(3) 0.0072(3) 0.09932(16) 0.0609(15) Uani 1 1 d . . .
O1 O 0.8053(3) -0.1355(3) 0.11517(18) 0.0635(17) Uani 1 1 d . . .
C5 C 0.8540(5) -0.2295(4) 0.2096(2) 0.059(2) Uani 1 1 d . . .
H5 H 0.8128 -0.2541 0.2129 0.070 Uiso 1 1 calc R . .
C1 C 0.9261(4) -0.1530(4) 0.1686(2) 0.0415(18) Uani 1 1 d . . .
C6 C 0.8634(4) -0.1901(4) 0.1721(2) 0.0451(19) Uani 1 1 d . . .
C7 C 0.8093(4) -0.1855(5) 0.1400(2) 0.0490(19) Uani 1 1 d . . .
O5 O 0.8031(3) -0.0700(3) 0.03037(15) 0.0502(14) Uani 1 1 d . . .
C22 C 0.7023(4) -0.0043(5) 0.0877(2) 0.0517(19) Uani 1 1 d . . .
C2 C 0.9779(4) -0.1579(4) 0.2007(2) 0.049(2) Uani 1 1 d . . .
H2 H 1.0199 -0.1347 0.1977 0.058 Uiso 1 1 calc R . .
C3 C 0.9652(5) -0.1975(5) 0.2364(2) 0.058(2) Uani 1 1 d . . .
O3 O 1.0090(4) -0.2057(4) 0.26901(17) 0.087(2) Uani 1 1 d U . .
C8 C 0.7553(5) -0.2406(5) 0.1361(2) 0.059(2) Uani 1 1 d . . .
C13 C 0.7671(6) -0.3098(5) 0.1442(3) 0.072(3) Uani 1 1 d . . .
H13 H 0.8109 -0.3247 0.1527 0.086 Uiso 1 1 calc R . .
C23 C 0.6453(4) 0.0305(4) 0.1121(3) 0.053(2) Uani 1 1 d . . .
C17 C 0.7155(4) -0.1396(4) 0.0017(3) 0.062(2) Uani 1 1 d . A .
H17 H 0.7486 -0.1602 -0.0158 0.074 Uiso 1 1 calc R . .
C16 C 0.7374(5) -0.0873(5) 0.0284(3) 0.055(2) Uani 1 1 d . . .
C4 C 0.9025(5) -0.2332(5) 0.2412(3) 0.064(3) Uani 1 1 d . . .
H4 H 0.8940 -0.2592 0.2657 0.076 Uiso 1 1 calc R . .
O6 O 0.6431(9) -0.2112(9) -0.0355(5) 0.086(4) Uani 0.483(12) 1 d PDU A 1
C21 C 0.6848(4) -0.0546(5) 0.0549(2) 0.055(2) Uani 1 1 d . A .
C26 C 0.5435(5) 0.0953(6) 0.1608(4) 0.075(3) Uani 1 1 d . . .
C28 C 0.6460(5) 0.0297(5) 0.1554(3) 0.065(3) Uani 1 1 d . . .
H28 H 0.6823 0.0073 0.1693 0.078 Uiso 1 1 calc R . .
C24 C 0.5933(5) 0.0680(5) 0.0924(3) 0.077(3) Uani 1 1 d . . .
H24 H 0.5914 0.0713 0.0629 0.092 Uiso 1 1 calc R . .
C27 C 0.5960(5) 0.0601(6) 0.1788(3) 0.077(3) Uani 1 1 d . . .
H27 H 0.5979 0.0566 0.2084 0.093 Uiso 1 1 calc R . .
C12 C 0.7139(6) -0.3572(6) 0.1396(3) 0.080(3) Uani 1 1 d . . .
H12 H 0.7224 -0.4038 0.1454 0.096 Uiso 1 1 calc R . .
C29 C 0.4845(5) 0.1284(7) 0.1869(4) 0.117(5) Uani 1 1 d . . .
H29A H 0.4424 0.1028 0.1824 0.175 Uiso 1 1 calc R . .
H29B H 0.4780 0.1756 0.1780 0.175 Uiso 1 1 calc R . .
H29C H 0.4963 0.1273 0.2166 0.175 Uiso 1 1 calc R . .
C9 C 0.6899(5) -0.2203(5) 0.1232(3) 0.074(3) Uani 1 1 d . . .
H9 H 0.6814 -0.1737 0.1174 0.089 Uiso 1 1 calc R . .
C19 C 0.5975(5) -0.1300(6) 0.0240(3) 0.082(3) Uani 1 1 d . A .
H19 H 0.5514 -0.1440 0.0220 0.098 Uiso 1 1 calc R . .
C18 C 0.6500(6) -0.1630(5) -0.0010(4) 0.085(3) Uani 1 1 d D . .
C10 C 0.6368(6) -0.2680(6) 0.1186(3) 0.088(4) Uani 1 1 d . . .
H10 H 0.5928 -0.2536 0.1102 0.106 Uiso 1 1 calc R . .
C25 C 0.5436(5) 0.1010(5) 0.1178(4) 0.085(3) Uani 1 1 d . . .
H25 H 0.5095 0.1277 0.1048 0.102 Uiso 1 1 calc R . .
C20 C 0.6161(5) -0.0779(6) 0.0508(3) 0.075(3) Uani 1 1 d . . .
H20 H 0.5819 -0.0567 0.0671 0.090 Uiso 1 1 calc R A .
C11 C 0.6497(7) -0.3376(7) 0.1268(4) 0.092(4) Uani 1 1 d . . .
C15 C 1.0770(7) -0.1793(9) 0.2642(4) 0.148(6) Uani 1 1 d U . .
H15A H 1.0969 -0.1967 0.2383 0.221 Uiso 1 1 calc R . .
H15B H 1.1050 -0.1936 0.2879 0.221 Uiso 1 1 calc R . .
H15C H 1.0754 -0.1295 0.2631 0.221 Uiso 1 1 calc R . .
C14 C 0.5895(6) -0.3886(7) 0.1224(4) 0.134(5) Uani 1 1 d . . .
H14A H 0.5969 -0.4175 0.0979 0.201 Uiso 1 1 calc R . .
H14B H 0.5469 -0.3634 0.1190 0.201 Uiso 1 1 calc R . .
H14C H 0.5868 -0.4171 0.1475 0.201 Uiso 1 1 calc R . .
C30 C 0.5794(11) -0.2522(13) -0.0338(7) 0.105(6) Uani 0.483(12) 1 d PDU A 1
H30A H 0.5853 -0.2939 -0.0502 0.158 Uiso 0.483(12) 1 calc PR A 1
H30B H 0.5417 -0.2257 -0.0454 0.158 Uiso 0.483(12) 1 calc PR A 1
H30C H 0.5693 -0.2641 -0.0047 0.158 Uiso 0.483(12) 1 calc PR A 1
O6A O 0.6204(8) -0.2191(8) -0.0178(5) 0.086(4) Uani 0.517(12) 1 d PDU A 2
C30A C 0.6734(11) -0.2615(12) -0.0318(7) 0.105(6) Uani 0.517(12) 1 d PDU A 2
H30D H 0.6992 -0.2380 -0.0537 0.158 Uiso 0.517(12) 1 calc PR A 2
H30E H 0.6542 -0.3036 -0.0431 0.158 Uiso 0.517(12) 1 calc PR A 2
H30F H 0.7037 -0.2723 -0.0085 0.158 Uiso 0.517(12) 1 calc PR A 2

loop_
_atom_site_aniso_label
_atom_site_aniso_U_11
_atom_site_aniso_U_22
_atom_site_aniso_U_33
_atom_site_aniso_U_23
_atom_site_aniso_U_13
_atom_site_aniso_U_12
Eu1 0.0343(2) 0.0371(2) 0.03543(15) 0.00155(19) 0.00232(18) -0.00158(16)
Eu2 0.0332(3) 0.0332(3) 0.0325(5) 0.000 0.000 0.000
O8 0.031(2) 0.035(3) 0.035(2) -0.003(2) -0.007(2) 0.000(2)
O7 0.033(3) 0.033(3) 0.036(5) 0.000 0.000 0.000
O2 0.038(3) 0.047(3) 0.035(2) 0.005(2) 0.003(2) -0.001(2)
O4 0.037(3) 0.074(4) 0.072(3) -0.024(3) -0.008(3) 0.003(3)
O1 0.050(4) 0.067(4) 0.074(3) 0.030(3) -0.020(3) -0.018(3)
C5 0.062(6) 0.051(6) 0.063(5) 0.011(5) 0.017(5) -0.007(4)
C1 0.052(5) 0.039(4) 0.034(3) -0.003(3) 0.001(4) 0.003(4)
C6 0.046(5) 0.041(4) 0.048(4) 0.006(4) 0.002(4) -0.003(4)
C7 0.043(5) 0.049(5) 0.055(4) -0.003(4) -0.003(4) -0.007(4)
O5 0.042(3) 0.066(4) 0.042(3) -0.005(3) -0.002(2) -0.005(3)
C22 0.037(4) 0.072(5) 0.046(4) 0.009(5) -0.002(4) -0.004(4)
C2 0.054(6) 0.056(5) 0.036(4) 0.008(4) 0.002(3) -0.005(4)
C3 0.072(6) 0.066(6) 0.035(4) 0.014(4) -0.005(4) -0.006(5)
O3 0.087(5) 0.115(5) 0.060(3) 0.037(3) -0.026(4) -0.025(5)
C8 0.049(6) 0.063(7) 0.065(5) 0.014(5) 0.003(5) -0.016(5)
C13 0.070(7) 0.067(7) 0.079(6) 0.006(6) -0.009(6) -0.009(6)
C23 0.035(5) 0.054(6) 0.068(5) 0.000(4) 0.005(4) 0.003(4)
C17 0.050(5) 0.053(5) 0.081(5) -0.012(6) -0.010(6) -0.002(4)
C16 0.056(6) 0.049(5) 0.061(5) 0.012(4) -0.011(5) -0.010(4)
C4 0.079(7) 0.057(6) 0.054(5) 0.013(4) 0.011(5) -0.008(5)
O6 0.077(6) 0.087(5) 0.094(7) -0.014(5) -0.009(5) -0.024(5)
C21 0.041(5) 0.069(6) 0.055(5) 0.010(5) 0.003(4) -0.006(5)
C26 0.045(6) 0.089(8) 0.091(7) -0.026(7) 0.013(6) -0.006(6)
C28 0.044(5) 0.078(7) 0.072(5) -0.002(5) 0.001(4) 0.013(5)
C24 0.048(5) 0.103(8) 0.081(7) 0.004(6) -0.010(6) 0.011(5)
C27 0.061(7) 0.104(9) 0.067(6) -0.005(6) 0.011(5) 0.003(6)
C12 0.080(8) 0.048(6) 0.111(8) 0.001(6) 0.009(7) -0.009(6)
C29 0.051(7) 0.146(12) 0.154(10) -0.066(10) 0.008(7) 0.018(8)
C9 0.045(6) 0.067(7) 0.110(8) 0.014(6) 0.004(6) -0.013(5)
C19 0.048(6) 0.097(9) 0.100(7) 0.004(7) -0.015(6) -0.027(6)
C18 0.076(7) 0.078(7) 0.101(7) -0.025(7) -0.026(7) -0.015(6)
C10 0.056(7) 0.091(10) 0.117(9) -0.001(7) -0.005(7) -0.025(6)
C25 0.039(6) 0.072(7) 0.145(11) -0.005(7) -0.002(7) 0.015(6)
C20 0.047(6) 0.108(9) 0.069(6) -0.009(6) -0.007(5) -0.028(6)
C11 0.072(8) 0.073(9) 0.132(9) 0.000(8) 0.007(8) -0.034(7)
C15 0.115(10) 0.212(14) 0.116(9) 0.070(10) -0.056(8) -0.058(10)
C14 0.087(10) 0.106(11) 0.209(14) -0.013(10) -0.014(10) -0.056(8)
C30 0.099(11) 0.108(14) 0.109(11) -0.056(11) -0.002(11) -0.036(8)
O6A 0.077(6) 0.087(5) 0.094(7) -0.014(5) -0.009(5) -0.024(5)
C30A 0.099(11) 0.108(14) 0.109(11) -0.056(11) -0.002(11) -0.036(8)

loop_
_atom_type_symbol
_atom_type_description
_atom_type_scat_dispersion_real
_atom_type_scat_dispersion_imag
_atom_type_scat_source
C C 0.0033 0.0016 'International Tables Vol C Tables 4.2.6.8 and 6.1.1.4'
H H 0.0000 0.0000 'International Tables Vol C Tables 4.2.6.8 and 6.1.1.4'
Eu Eu -0.1578 3.6682 'International Tables Vol C Tables 4.2.6.8 and 6.1.1.4'
O O 0.0106 0.0060 'International Tables Vol C Tables 4.2.6.8 and 6.1.1.4'

loop_
_geom_angle_atom_site_label_1
_geom_angle_atom_site_label_2
_geom_angle_atom_site_label_3
_geom_angle
_geom_angle_site_symmetry_1
_geom_angle_site_symmetry_3
Eu1 Eu1 Eu1 90.0 3_645 4_665
Eu1 Eu1 Eu2 60.877(5) 4_665 .
Eu1 Eu1 Eu2 60.877(5) 3_645 .
O8 Eu1 Eu1 39.11(11) 7_645 3_645
O8 Eu1 Eu1 97.07(11) 7_645 4_665
O8 Eu1 Eu1 39.53(11) 6 4_665
O8 Eu1 Eu1 97.14(11) 6 3_645
O8 Eu1 Eu2 39.85(11) 6 .
O8 Eu1 Eu2 39.96(11) 7_645 .
O8 Eu1 O8 78.8(2) 6 7_645
O8 Eu1 O7 66.74(16) 6 .
O8 Eu1 O7 66.46(16) 7_645 .
O8 Eu1 O2 76.66(14) 6 4_665
O8 Eu1 O2 131.38(16) 7_645 4_665
O8 Eu1 O2 132.32(16) 6 .
O8 Eu1 O2 77.14(14) 7_645 .
O8 Eu1 O4 90.55(19) 6 .
O8 Eu1 O1 156.88(16) 6 .
O8 Eu1 O1 103.62(19) 7_645 .
O7 Eu1 Eu1 45.269(16) . 4_665
O7 Eu1 Eu1 45.269(16) . 3_645
O7 Eu1 Eu2 52.06(16) . .
O2 Eu1 Eu1 104.50(13) . 4_665
O2 Eu1 Eu1 41.13(10) 4_665 4_665
O2 Eu1 Eu1 42.06(11) . 3_645
O2 Eu1 Eu1 104.24(13) 4_665 3_645
O2 Eu1 Eu2 101.28(11) 4_665 .
O2 Eu1 Eu2 102.20(11) . .
O2 Eu1 O7 66.02(16) . .
O2 Eu1 O7 65.41(16) 4_665 .
O2 Eu1 O2 89.6(2) . 4_665
O4 Eu1 Eu1 92.14(15) . 4_665
O4 Eu1 Eu1 170.24(13) . 3_645
O4 Eu1 Eu2 128.16(14) . .
O4 Eu1 O8 149.58(16) . 7_645
O4 Eu1 O7 134.74(16) . .
O4 Eu1 O2 128.29(17) . .
O4 Eu1 O2 71.63(19) . 4_665
O4 Eu1 O1 75.8(2) . .
O1 Eu1 Eu1 98.74(15) . 3_645
O1 Eu1 Eu1 156.29(15) . 4_665
O1 Eu1 Eu2 142.15(16) . .
O1 Eu1 O7 135.67(17) . .
O1 Eu1 O2 115.17(18) . 4_665
O1 Eu1 O2 69.65(18) . .
O5 Eu1 Eu1 117.95(14) . 4_665
O5 Eu1 Eu1 114.93(13) . 3_645
O5 Eu1 Eu2 82.54(13) . .
O5 Eu1 O8 77.82(17) . 7_645
O5 Eu1 O8 79.90(17) . 6
O5 Eu1 O7 134.6(2) . .
O5 Eu1 O2 132.68(19) . .
O5 Eu1 O2 136.30(18) . 4_665
O5 Eu1 O4 72.27(18) . .
O5 Eu1 O1 78.21(19) . .
Eu1 Eu2 Eu1 58.246(10) 2_755 3_645
O8 Eu2 Eu1 77.46(10) 3_645 3_645
O8 Eu2 Eu1 106.91(11) . 3_645
O8 Eu2 Eu1 92.95(10) 8_665 3_645
O8 Eu2 Eu1 37.71(11) 7_645 3_645
O8 Eu2 Eu1 163.07(10) 4_665 3_645
O8 Eu2 Eu1 92.65(11) 6 3_645
O8 Eu2 Eu1 116.67(10) 2_755 3_645
O8 Eu2 Eu1 38.20(10) 5_755 3_645
O8 Eu2 Eu1 106.91(11) 3_645 2_755
O8 Eu2 Eu1 163.07(10) . 2_755
O8 Eu2 Eu1 38.20(10) 8_665 2_755
O8 Eu2 Eu1 37.71(11) 5_755 2_755
O8 Eu2 Eu1 116.67(10) 4_665 2_755
O8 Eu2 Eu1 92.95(10) 6 2_755
O8 Eu2 Eu1 92.65(11) 7_645 2_755
O8 Eu2 Eu1 77.46(10) 2_755 2_755
O8 Eu2 O8 118.7(2) 3_645 4_665
O8 Eu2 O8 74.94(9) . 4_665
O8 Eu2 O8 135.4(2) 7_645 4_665
O8 Eu2 O8 74.94(9) 2_755 4_665
O8 Eu2 O8 71.0(2) 6 4_665
O8 Eu2 O8 78.9(2) 8_665 4_665
O8 Eu2 O8 74.94(9) 5_755 7_645
O8 Eu2 O8 118.7(2) 8_665 7_645
O8 Eu2 O8 71.0(2) . 7_645
O8 Eu2 O8 78.9(2) 3_645 7_645
O8 Eu2 O8 78.9(2) 5_755 2_755
O8 Eu2 O8 74.94(9) . 3_645
O8 Eu2 O8 74.94(9) 5_755 8_665
O8 Eu2 O8 135.4(2) 5_755 .
O8 Eu2 O8 147.7(2) 8_665 .
O8 Eu2 O8 71.0(2) 5_755 3_645
O8 Eu2 O8 135.4(2) 8_665 3_645
O8 Eu2 O8 78.9(2) . 6
O8 Eu2 O8 147.7(2) 3_645 6
O8 Eu2 O8 74.94(9) 7_645 6
O8 Eu2 O8 135.4(2) 2_755 6
O8 Eu2 O8 147.7(2) 5_755 4_665
O8 Eu2 O8 74.94(9) 8_665 6
O8 Eu2 O8 71.0(2) 8_665 2_755
O8 Eu2 O8 118.7(2) . 2_755
O8 Eu2 O8 74.94(9) 3_645 2_755
O8 Eu2 O8 147.7(2) 7_645 2_755
O8 Eu2 O8 118.7(2) 5_755 6
O8 Eu2 O7 120.65(10) 2_755 .
O8 Eu2 O7 59.35(10) 6 .
O8 Eu2 O7 120.65(10) 4_665 .
O8 Eu2 O7 120.65(10) 5_755 5_755
O8 Eu2 O7 59.35(10) 7_645 .
O8 Eu2 O7 59.35(10) 5_755 .
O8 Eu2 O7 59.35(10) 8_665 .
O8 Eu2 O7 120.65(10) . .
O8 Eu2 O7 120.65(10) 3_645 .
O8 Eu2 O7 120.65(10) 7_645 5_755
O8 Eu2 O7 59.35(10) 2_755 5_755
O8 Eu2 O7 120.65(10) 6 5_755
O8 Eu2 O7 59.35(10) 4_665 5_755
O8 Eu2 O7 59.35(10) 3_645 5_755
O8 Eu2 O7 120.65(10) 8_665 5_755
O8 Eu2 O7 59.35(10) . 5_755
O7 Eu2 Eu1 43.494(9) . 3_645
O7 Eu2 Eu1 136.506(9) 5_755 3_645
O7 Eu2 Eu1 136.506(9) 5_755 2_755
O7 Eu2 Eu1 43.494(9) . 2_755
O7 Eu2 O7 180.0 . 5_755
Eu1 O8 Eu1 101.36(16) 6 7_645
Eu1 O8 Eu2 101.84(16) 7_645 .
Eu1 O8 Eu2 102.45(17) 6 .
Eu1 O7 Eu1 168.9(3) 3_645 4_665
Eu1 O7 Eu1 89.46(3) . 4_665
Eu1 O7 Eu1 89.46(3) 2_755 4_665
Eu1 O7 Eu1 89.46(3) 3_645 .
Eu1 O7 Eu1 89.46(3) 3_645 2_755
Eu1 O7 Eu1 168.9(3) . 2_755
Eu1 O7 Eu2 84.44(16) 2_755 .
Eu1 O7 Eu2 84.44(16) 4_665 .
Eu1 O7 Eu2 84.44(16) 3_645 .
Eu1 O7 Eu2 84.44(16) . .
Eu1 O2 Eu1 96.82(15) . 3_645
C1 O2 Eu1 126.2(4) . 3_645
C1 O2 Eu1 132.9(5) . .
C22 O4 Eu1 136.3(6) . .
C7 O1 Eu1 141.5(5) . .
C4 C5 C6 123.1(8) . .
O2 C1 C6 123.4(7) . .
O2 C1 C2 115.7(7) . .
C6 C1 C2 120.9(7) . .
C5 C6 C7 121.2(7) . .
C1 C6 C5 116.6(7) . .
C1 C6 C7 122.1(7) . .
O1 C7 C6 121.9(7) . .
O1 C7 C8 117.2(7) . .
C6 C7 C8 120.9(8) . .
C16 O5 Eu1 131.5(5) . .
O4 C22 C23 117.3(7) . .
O4 C22 C21 123.1(8) . .
C21 C22 C23 119.3(7) . .
C3 C2 C1 119.3(8) . .
C2 C3 C4 121.0(8) . .
O3 C3 C2 125.2(8) . .
O3 C3 C4 113.9(7) . .
C3 O3 C15 117.5(7) . .
C13 C8 C7 124.0(9) . .
C13 C8 C9 118.7(9) . .
C9 C8 C7 117.4(9) . .
C8 C13 C12 119.9(10) . .
C28 C23 C22 119.8(8) . .
C28 C23 C24 117.5(8) . .
C24 C23 C22 122.5(8) . .
C18 C17 C16 124.9(9) . .
O5 C16 C17 120.7(9) . .
O5 C16 C21 122.4(8) . .
C17 C16 C21 116.8(8) . .
C5 C4 C3 119.1(8) . .
C18 O6 C30 113.7(15) . .
C22 C21 C16 122.1(7) . .
C20 C21 C22 119.8(8) . .
C20 C21 C16 117.8(9) . .
C27 C26 C29 122.8(10) . .
C27 C26 C25 117.3(10) . .
C25 C26 C29 119.9(11) . .
C27 C28 C23 122.2(9) . .
C23 C24 C25 118.6(10) . .
C26 C27 C28 122.0(10) . .
C11 C12 C13 121.7(11) . .
C8 C9 C10 121.2(11) . .
C20 C19 C18 118.8(9) . .
C17 C18 O6 110.7(12) . .
C17 C18 C19 118.7(9) . .
C19 C18 O6 129.6(11) . .
O6A C18 C17 134.5(12) . .
O6A C18 O6 30.1(8) . .
O6A C18 C19 106.0(11) . .
C9 C10 C11 119.3(11) . .
C26 C25 C24 122.2(10) . .
C19 C20 C21 122.8(10) . .
C12 C11 C10 119.2(10) . .
C12 C11 C14 122.8(12) . .
C10 C11 C14 118.0(13) . .
C18 O6A C30A 106.9(14) . .

loop_
_geom_bond_atom_site_label_1
_geom_bond_atom_site_label_2
_geom_bond_distance
_geom_bond_site_symmetry_2
Eu1 Eu1 3.6579(7) 3_645
Eu1 Eu1 3.6579(7) 4_665
Eu1 Eu2 3.7579(6) .
Eu1 O8 2.375(4) 7_645
Eu1 O8 2.354(5) 6
Eu1 O7 2.5988(9) .
Eu1 O2 2.423(4) .
Eu1 O2 2.468(5) 4_665
Eu1 O4 2.357(5) .
Eu1 O1 2.383(6) .
Eu1 O5 2.284(5) .
Eu2 Eu1 3.7579(6) 2_755
Eu2 Eu1 3.7579(6) 3_645
Eu2 O8 2.466(4) 2_755
Eu2 O8 2.466(4) 6
Eu2 O8 2.466(4) 4_665
Eu2 O8 2.466(4) 8_665
Eu2 O8 2.466(4) 5_755
Eu2 O8 2.466(4) .
Eu2 O8 2.466(4) 3_645
Eu2 O8 2.466(4) 7_645
Eu2 O7 2.978(7) .
Eu2 O7 2.978(7) 5_755
O8 Eu1 2.375(4) 7_645
O8 Eu1 2.354(5) 6
O7 Eu1 2.5988(9) 4_665
O7 Eu1 2.5988(9) 2_755
O7 Eu1 2.5988(9) 3_645
O2 Eu1 2.468(5) 3_645
O2 C1 1.351(8) .
O4 C22 1.239(8) .
O1 C7 1.241(9) .
C5 C6 1.412(10) .
C5 C4 1.366(12) .
C1 C6 1.408(11) .
C1 C2 1.421(10) .
C6 C7 1.451(10) .
C7 C8 1.492(11) .
O5 C16 1.311(10) .
C22 C23 1.499(11) .
C22 C21 1.453(11) .
C2 C3 1.377(9) .
C3 O3 1.335(9) .
C3 C4 1.398(12) .
O3 C15 1.415(12) .
C8 C13 1.377(14) .
C8 C9 1.380(13) .
C13 C12 1.380(14) .
C23 C28 1.359(11) .
C23 C24 1.380(11) .
C17 C16 1.375(11) .
C17 C18 1.344(12) .
C16 C21 1.455(12) .
O6 C18 1.432(15) .
O6 C30 1.461(17) .
C21 C20 1.402(11) .
C26 C27 1.343(13) .
C26 C29 1.538(13) .
C26 C25 1.353(13) .
C28 C27 1.346(13) .
C24 C25 1.399(13) .
C12 C11 1.355(16) .
C9 C10 1.383(13) .
C19 C18 1.429(14) .
C19 C20 1.358(12) .
C18 O6A 1.330(14) .
C10 C11 1.388(15) .
C11 C14 1.526(13) .
O6A C30A 1.380(17) .

loop_
_platon_squeeze_void_nr
_platon_squeeze_void_average_x
_platon_squeeze_void_average_y
_platon_squeeze_void_average_z
_platon_squeeze_void_volume
_platon_squeeze_void_count_electrons
1 0.000 0.500 0.000 16.5 -0.6
2 0.000 0.000 0.267 48.9 3.4
3 0.000 0.500 0.250 12.5 -0.6
4 0.000 0.000 0.500 172.9 14.8
5 0.000 0.500 0.500 16.5 -0.6
6 0.000 0.000 0.732 48.7 2.4
7 0.000 0.500 0.750 12.5 -0.6
8 0.163 0.663 0.250 60.8 1.1
9 0.163 0.337 0.750 60.8 1.1
10 0.337 0.163 0.250 60.8 1.2
11 0.337 0.837 0.750 60.7 1.1
12 0.500 0.500 0.000 172.9 14.8
13 0.500 0.500 0.233 48.7 2.4
14 0.500 0.500 0.767 48.9 3.4
15 0.500 1.000 0.500 16.5 -0.6
16 0.500 0.000 0.000 16.5 -0.6
17 0.500 0.000 0.250 12.5 -0.6
18 0.500 1.000 0.750 12.5 -0.6
19 0.663 0.837 0.250 60.8 1.1
20 0.663 0.163 0.750 60.8 1.1
21 0.837 0.337 0.250 60.7 1.1
22 0.837 0.663 0.750 60.8 1.2
